data_4119082
loop_
_publ_author_name
'Chisholm, Malcolm H.'
'Gallucci, Judith'
'Hadad, Christopher M.'
'Huffman, John C.'
'Wilson, Paul J.'

_publ_section_title
;
 M2(hpp)4Cl2and M2(hpp)4, Where M = Mo and W:&#x00A0; Preparations,
 Structure and Bonding, and Comparisons with C2, C2H2, and C2Cl2and the
 Hypothetical Molecules M2(hpp)4(H)2&#x2020;
;
_journal_issue 51
_journal_name_full 'Journal of the American Chemical Society'
_journal_page_first 16040
_journal_page_last 16049
_journal_paper_doi 10.1021/ja0301065
_journal_volume 125
_journal_year 2003
_chemical_formula_sum 'C34 H48 Cl20 D6 Mo2 N12'
_chemical_formula_weight 1537.84
_chemical_name_systematic
; 
 ? 
;
_space_group_IT_number 2
_symmetry_cell_setting triclinic
_symmetry_space_group_name_Hall '-P 1'
_symmetry_space_group_name_H-M 'P -1'
_atom_sites_solution_hydrogens geom
_atom_sites_solution_primary direct
_atom_sites_solution_secondary difmap
_audit_creation_method SHELXL-97
_cell_angle_alpha 75.7020(10)
_cell_angle_beta 81.7050(10)
_cell_angle_gamma 85.3730(10)
_cell_formula_units_Z 1
_cell_length_a 10.3116(4)
_cell_length_b 11.1805(4)
_cell_length_c 13.2926(5)
_cell_measurement_reflns_used 4314
_cell_measurement_temperature 113(2)
_cell_measurement_theta_max 25.4
_cell_measurement_theta_min 2.7
_cell_volume 1467.86(10)
_computing_cell_refinement 'SAINT (Bruker, 1999)'
_computing_data_collection 'SMART (Bruker, 1999)'
_computing_data_reduction 'SAINT (Bruker, 1999), XTEL (local package)'
_computing_structure_refinement 'SHELXL-97 (Sheldrick, 1997)'
_computing_structure_solution 'SHELXS-97 (Sheldrick, 1990)'
_diffrn_ambient_temperature 293(2)
_diffrn_detector 'CCD area detector'
_diffrn_detector_area_resol_mean 44.52
_diffrn_detector_type 'Bruker SMART 6000'
_diffrn_measured_fraction_theta_full 0.990
_diffrn_measured_fraction_theta_max 0.990
_diffrn_measurement_details '   0.30 degree frames measured for  30.16 seconds each'
_diffrn_measurement_device 'three-circle goniometer with fixed chi'
_diffrn_measurement_device_type 'Bruker Platform goniometer'
_diffrn_measurement_method '\w scans'
_diffrn_radiation_monochromator graphite
_diffrn_radiation_source 'fine-focus sealed tube'
_diffrn_radiation_type MoK\a
_diffrn_radiation_wavelength 0.71073
_diffrn_reflns_av_R_equivalents 0.0000
_diffrn_reflns_av_sigmaI/netI 0.0847
_diffrn_reflns_limit_h_max 14
_diffrn_reflns_limit_h_min 0
_diffrn_reflns_limit_k_max 15
_diffrn_reflns_limit_k_min -15
_diffrn_reflns_limit_l_max 18
_diffrn_reflns_limit_l_min -18
_diffrn_reflns_number 8498
_diffrn_reflns_theta_full 30.02
_diffrn_reflns_theta_max 30.02
_diffrn_reflns_theta_min 2.39
_diffrn_standards_decay_% 0.0
_exptl_absorpt_coefficient_mu 1.378
_exptl_absorpt_correction_type none
_exptl_crystal_colour 'thin plate'
_exptl_crystal_density_diffrn 1.740
_exptl_crystal_density_method 'not measured'
_exptl_crystal_description brown/green
_exptl_crystal_F_000 766
_exptl_crystal_size_max 0.23
_exptl_crystal_size_mid 0.14
_exptl_crystal_size_min 0.08
_refine_diff_density_max 0.679
_refine_diff_density_min -0.593
_refine_diff_density_rms 0.085
_refine_ls_extinction_method none
_refine_ls_goodness_of_fit_ref 0.772
_refine_ls_hydrogen_treatment mixed
_refine_ls_matrix_type full
_refine_ls_number_parameters 426
_refine_ls_number_reflns 8498
_refine_ls_number_restraints 1
_refine_ls_restrained_S_all 0.772
_refine_ls_R_factor_all 0.0567
_refine_ls_R_factor_gt 0.0347
_refine_ls_shift/su_max 0.009
_refine_ls_shift/su_mean 0.000
_refine_ls_structure_factor_coef Fsqd
_refine_ls_weighting_details
; calc 
 [1.00000+0.00000exp(0.00(sin\q/\l)^2^)]/ 
   [\s^2^(Fo^2^)+0.0000+0.0000*P+(0.0000P)^2^+0.0000sin\q/\l] 
 where P = 1.00000Fo^2^ + 0.00000Fc^2^ 
;
_refine_ls_weighting_scheme calc
_refine_ls_wR_factor_gt 0.0576
_refine_ls_wR_factor_ref 0.0629
_reflns_number_gt 5976
_reflns_number_total 8498
_reflns_threshold_expression >2sigma(I)
_cod_data_source_file ja0301065sup2.cif
_cod_data_source_block d:\99077\99077
_cod_database_code 4119082

loop_
_symmetry_equiv_pos_as_xyz
'x, y, z'
'-x, -y, -z'

loop_
_atom_site_label
_atom_site_type_symbol
_atom_site_fract_x
_atom_site_fract_y
_atom_site_fract_z
_atom_site_U_iso_or_equiv
_atom_site_adp_type
_atom_site_occupancy
_atom_site_symmetry_multiplicity
_atom_site_calc_flag
_atom_site_refinement_flags
Mo1 Mo 0.57217(2) 0.55639(2) 0.446061(17) 0.01698(5) Uani 1 1 d .
N2 N 0.72257(18) 0.42329(19) 0.48520(15) 0.0183(4) Uani 1 1 d .
C3 C 0.8606(3) 0.4389(3) 0.4381(2) 0.0263(6) Uani 1 1 d .
C4 C 0.9205(3) 0.3183(3) 0.4175(2) 0.0293(6) Uani 1 1 d .
C5 C 0.9186(3) 0.2261(3) 0.5212(2) 0.0300(6) Uani 1 1 d .
N6 N 0.78861(19) 0.22651(19) 0.58227(16) 0.0212(4) Uani 1 1 d .
C7 C 0.7738(3) 0.1281(3) 0.6785(2) 0.0282(6) Uani 1 1 d .
C8 C 0.3562(3) 0.8603(3) 0.2567(2) 0.0298(6) Uani 1 1 d .
C9 C 0.4601(3) 0.8182(3) 0.3290(2) 0.0271(6) Uani 1 1 d .
N10 N 0.43062(19) 0.69693(19) 0.39827(15) 0.0193(4) Uani 1 1 d .
C11 C 0.6949(2) 0.3168(2) 0.55664(19) 0.0195(5) Uani 1 1 d .
N12 N 0.60966(19) 0.64317(19) 0.56100(16) 0.0199(4) Uani 1 1 d .
C13 C 0.7172(3) 0.7264(3) 0.5435(2) 0.0345(7) Uani 1 1 d .
C14 C 0.6954(3) 0.8153(3) 0.6129(2) 0.0352(7) Uani 1 1 d .
C15 C 0.6735(3) 0.7441(3) 0.7250(2) 0.0282(6) Uani 1 1 d .
N16 N 0.5775(2) 0.6504(2) 0.73914(16) 0.0228(5) Uani 1 1 d .
C17 C 0.5337(3) 0.5932(3) 0.8496(2) 0.0324(7) Uani 1 1 d .
C18 C 0.5400(4) 0.5201(4) 0.1382(3) 0.0351(10) Uani 0.814(4) 1 d P
C19 C 0.6254(3) 0.5002(4) 0.2219(2) 0.0442(9) Uani 1 1 d .
N20 N 0.54605(19) 0.4760(2) 0.32460(15) 0.0209(4) Uani 1 1 d .
C21 C 0.5481(2) 0.6065(2) 0.65925(19) 0.0192(5) Uani 1 1 d .
C22 C 0.7487(3) 0.8407(3) 0.0273(2) 0.0316(7) Uani 1 1 d .
Cl23 Cl 0.82520(9) 0.97948(8) -0.03215(7) 0.0547(2) Uani 1 1 d .
Cl24 Cl 0.82447(7) 0.71954(8) -0.02613(6) 0.04134(19) Uani 1 1 d .
Cl25 Cl 0.58040(7) 0.85562(8) 0.01201(6) 0.04118(19) Uani 1 1 d .
C26 C 1.0754(3) 0.6127(3) 0.1651(2) 0.0301(6) Uani 1 1 d .
Cl27 Cl 1.17007(7) 0.57349(7) 0.27015(6) 0.03767(17) Uani 1 1 d .
Cl28 Cl 1.00943(7) 0.47989(7) 0.14812(6) 0.03488(17) Uani 1 1 d .
Cl29 Cl 1.17006(9) 0.68790(10) 0.05025(7) 0.0601(3) Uani 1 1 d .
C30 C 0.7531(3) 1.0450(3) 0.2766(3) 0.0391(8) Uani 1 1 d .
Cl31 Cl 0.63908(8) 1.09266(8) 0.18665(7) 0.0491(2) Uani 1 1 d .
Cl32 Cl 0.69166(9) 1.08432(9) 0.39513(6) 0.0537(2) Uani 1 1 d .
Cl33 Cl 0.90464(9) 1.10973(10) 0.22456(8) 0.0637(3) Uani 1 1 d .
Cl34 Cl 0.79459(7) 0.73350(7) 0.28405(5) 0.03420(17) Uani 1 1 d .
C18A C 0.6203(17) 0.4470(17) 0.1458(12) 0.032(4) Uani 0.186(4) 1 d P
H1 H 0.861(2) 0.502(2) 0.376(2) 0.028(8) Uiso 1 1 d .
H2 H 0.908(2) 0.468(2) 0.484(2) 0.026(7) Uiso 1 1 d .
H3 H 0.870(2) 0.282(2) 0.373(2) 0.027(8) Uiso 1 1 d .
H4 H 1.002(3) 0.328(2) 0.384(2) 0.031(8) Uiso 1 1 d .
H5 H 0.937(3) 0.146(3) 0.510(2) 0.041(9) Uiso 1 1 d .
H6 H 0.980(3) 0.244(2) 0.562(2) 0.029(8) Uiso 1 1 d .
H7 H 0.782(3) 0.054(3) 0.656(2) 0.045(10) Uiso 1 1 d .
H8 H 0.848(3) 0.137(3) 0.715(2) 0.039(9) Uiso 1 1 d .
H9 H 0.377(2) 0.934(2) 0.206(2) 0.025(7) Uiso 1 1 d .
H10 H 0.353(3) 0.799(3) 0.216(2) 0.050(10) Uiso 1 1 d .
H11 H 0.463(2) 0.881(2) 0.373(2) 0.027(8) Uiso 1 1 d .
H12 H 0.539(3) 0.808(3) 0.290(2) 0.036(9) Uiso 1 1 d .
H13 H 0.793(3) 0.678(3) 0.557(3) 0.055(11) Uiso 1 1 d .
H14 H 0.732(3) 0.770(3) 0.468(2) 0.050(10) Uiso 1 1 d .
H15 H 0.768(3) 0.871(3) 0.600(2) 0.046(9) Uiso 1 1 d .
H16 H 0.616(3) 0.870(3) 0.597(2) 0.036(9) Uiso 1 1 d .
H17 H 0.758(3) 0.703(2) 0.746(2) 0.029(8) Uiso 1 1 d .
H18 H 0.637(2) 0.794(2) 0.771(2) 0.029(8) Uiso 1 1 d .
H19 H 0.606(3) 0.564(3) 0.888(2) 0.030(9) Uiso 0.85 1 d P
H20 H 0.487(3) 0.654(3) 0.880(2) 0.011(7) Uiso 0.85 1 d P
H21 H 0.495(4) 0.588(4) 0.147(3) 0.050(14) Uiso 0.814(4) 1 d P
H22 H 0.596(3) 0.531(3) 0.072(3) 0.045(11) Uiso 0.814(4) 1 d P
H23 H 0.680(3) 0.559(3) 0.219(2) 0.017(8) Uiso 0.85 1 d P
H24 H 0.689(3) 0.413(3) 0.205(3) 0.045(11) Uiso 0.85 1 d P
H25 H 0.756(3) 0.826(3) 0.099(2) 0.044(9) Uiso 1 1 d .
H26 H 1.006(3) 0.667(3) 0.181(2) 0.043(9) Uiso 1 1 d .
H27 H 0.766(3) 0.963(3) 0.286(2) 0.032(8) Uiso 1 1 d .

loop_
_atom_site_aniso_label
_atom_site_aniso_U_11
_atom_site_aniso_U_22
_atom_site_aniso_U_33
_atom_site_aniso_U_23
_atom_site_aniso_U_13
_atom_site_aniso_U_12
Mo1 0.01654(10) 0.02049(11) 0.01441(10) -0.00400(8) -0.00299(7) -0.00259(8)
N2 0.0151(10) 0.0219(11) 0.0176(10) -0.0034(9) -0.0021(8) -0.0023(8)
C3 0.0168(12) 0.0283(15) 0.0297(15) 0.0011(12) -0.0017(11) -0.0041(11)
C4 0.0197(13) 0.0350(17) 0.0283(15) -0.0036(13) 0.0046(12) 0.0010(12)
C5 0.0206(14) 0.0311(17) 0.0342(16) -0.0041(13) 0.0016(12) 0.0016(12)
N6 0.0178(10) 0.0229(11) 0.0211(11) -0.0019(9) -0.0034(8) -0.0005(9)
C7 0.0257(14) 0.0250(15) 0.0312(16) -0.0005(12) -0.0065(12) -0.0003(12)
C8 0.0287(15) 0.0292(16) 0.0243(15) 0.0065(13) -0.0016(12) -0.0033(12)
C9 0.0210(13) 0.0256(15) 0.0306(15) 0.0008(12) -0.0022(12) -0.0035(11)
N10 0.0183(10) 0.0214(11) 0.0169(10) -0.0016(9) -0.0010(8) -0.0040(8)
C11 0.0193(12) 0.0234(13) 0.0181(12) -0.0069(10) -0.0068(10) -0.0002(10)
N12 0.0190(10) 0.0240(12) 0.0180(10) -0.0059(9) -0.0027(8) -0.0059(9)
C13 0.0424(18) 0.0433(19) 0.0216(15) -0.0104(14) -0.0009(13) -0.0230(16)
C14 0.0486(19) 0.0326(17) 0.0286(16) -0.0090(13) -0.0061(14) -0.0186(15)
C15 0.0324(15) 0.0330(16) 0.0244(14) -0.0138(13) -0.0048(12) -0.0078(13)
N16 0.0284(11) 0.0251(12) 0.0165(10) -0.0059(9) -0.0047(9) -0.0053(9)
C17 0.0479(19) 0.0361(17) 0.0158(13) -0.0077(12) -0.0042(13) -0.0124(15)
C18 0.050(3) 0.040(2) 0.0149(17) -0.0032(16) -0.0002(17) -0.017(2)
C19 0.0408(18) 0.076(3) 0.0210(15) -0.0187(17) 0.0077(13) -0.0328(19)
N20 0.0203(10) 0.0289(12) 0.0142(10) -0.0061(9) -0.0010(8) -0.0055(9)
C21 0.0195(12) 0.0209(13) 0.0192(12) -0.0077(10) -0.0054(10) 0.0022(10)
C22 0.0411(17) 0.0334(17) 0.0203(14) -0.0064(12) -0.0071(12) 0.0033(13)
Cl23 0.0644(6) 0.0441(5) 0.0544(6) -0.0097(4) 0.0004(5) -0.0160(4)
Cl24 0.0382(4) 0.0435(5) 0.0460(5) -0.0197(4) -0.0089(3) 0.0113(3)
Cl25 0.0362(4) 0.0417(5) 0.0408(4) -0.0054(4) -0.0032(3) 0.0091(3)
C26 0.0290(15) 0.0285(16) 0.0298(15) -0.0037(12) -0.0020(12) 0.0029(12)
Cl27 0.0404(4) 0.0405(4) 0.0356(4) -0.0106(3) -0.0113(3) -0.0059(3)
Cl28 0.0405(4) 0.0359(4) 0.0322(4) -0.0136(3) -0.0087(3) -0.0006(3)
Cl29 0.0517(5) 0.0703(7) 0.0424(5) 0.0175(5) -0.0008(4) -0.0160(5)
C30 0.0463(19) 0.0308(18) 0.0409(19) -0.0100(15) -0.0062(15) -0.0014(15)
Cl31 0.0514(5) 0.0528(5) 0.0406(5) -0.0045(4) -0.0109(4) 0.0014(4)
Cl32 0.0685(6) 0.0607(6) 0.0331(4) -0.0140(4) 0.0068(4) -0.0256(5)
Cl33 0.0425(5) 0.0877(8) 0.0671(7) -0.0358(6) 0.0087(5) -0.0142(5)
Cl34 0.0429(4) 0.0360(4) 0.0248(3) -0.0108(3) -0.0100(3) 0.0132(3)
C18A 0.038(9) 0.044(10) 0.020(8) -0.016(7) -0.002(7) -0.008(8)

loop_
_atom_type_symbol
_atom_type_description
_atom_type_scat_dispersion_real
_atom_type_scat_dispersion_imag
_atom_type_scat_source
C C 0.0033 0.0016 'International Tables Vol C Tables 4.2.6.8 and 6.1.1.4'
H H 0.0000 0.0000 'International Tables Vol C Tables 4.2.6.8 and 6.1.1.4'
N N 0.0061 0.0033 'International Tables Vol C Tables 4.2.6.8 and 6.1.1.4'
Cl Cl 0.1484 0.1585 'International Tables Vol C Tables 4.2.6.8 and 6.1.1.4'
Mo Mo -1.6832 0.6857 'International Tables Vol C Tables 4.2.6.8 and 6.1.1.4'

loop_
_geom_angle_atom_site_label_1
_geom_angle_atom_site_label_2
_geom_angle_atom_site_label_3
_geom_angle
_geom_angle_site_symmetry_1
_geom_angle_site_symmetry_3
N20 Mo1 N2 88.74(8) . .
N20 Mo1 N12 175.96(8) . .
N2 Mo1 N12 90.53(8) . .
N20 Mo1 N10 90.55(8) . .
N2 Mo1 N10 175.96(8) . .
N12 Mo1 N10 89.90(8) . .
N20 Mo1 Mo1 92.17(6) . 2_666
N2 Mo1 Mo1 91.84(6) . 2_666
N12 Mo1 Mo1 91.83(6) . 2_666
N10 Mo1 Mo1 92.17(6) . 2_666
C11 N2 C3 117.0(2) . .
C11 N2 Mo1 119.74(15) . .
C3 N2 Mo1 123.26(17) . .
N2 C3 C4 109.8(2) . .
C5 C4 C3 107.6(2) . .
N6 C5 C4 110.7(2) . .
C11 N6 C5 122.6(2) . .
C11 N6 C7 123.2(2) . .
C5 N6 C7 114.0(2) . .
N6 C7 C8 111.9(2) . 2_666
C7 C8 C9 108.8(2) 2_666 .
N10 C9 C8 110.2(2) . .
C11 N10 C9 115.9(2) 2_666 .
C11 N10 Mo1 118.93(17) 2_666 .
C9 N10 Mo1 124.60(16) . .
N2 C11 N10 117.3(2) . 2_666
N2 C11 N6 121.8(2) . .
N10 C11 N6 120.9(2) 2_666 .
C21 N12 C13 117.9(2) . .
C21 N12 Mo1 119.29(16) . .
C13 N12 Mo1 121.90(16) . .
N12 C13 C14 112.6(3) . .
C13 C14 C15 109.1(3) . .
N16 C15 C14 110.8(2) . .
C21 N16 C15 123.0(2) . .
C21 N16 C17 122.9(2) . .
C15 N16 C17 113.3(2) . .
N16 C17 C18 112.0(2) . 2_666
N16 C17 C18A 106.0(6) . 2_666
C18 C17 C18A 40.6(6) 2_666 2_666
C19 C18 C17 109.6(3) . 2_666
N20 C19 C18 110.2(3) . .
C21 N20 C19 116.3(2) 2_666 .
C21 N20 Mo1 119.07(16) 2_666 .
C19 N20 Mo1 124.58(18) . .
N12 C21 N20 117.2(2) . 2_666
N12 C21 N16 122.1(2) . .
N20 C21 N16 120.7(2) 2_666 .
Cl23 C22 Cl24 110.72(16) . .
Cl23 C22 Cl25 110.66(16) . .
Cl24 C22 Cl25 109.66(16) . .
Cl29 C26 Cl28 110.99(16) . .
Cl29 C26 Cl27 110.42(16) . .
Cl28 C26 Cl27 110.30(16) . .
Cl33 C30 Cl31 110.62(18) . .
Cl33 C30 Cl32 111.30(18) . .
Cl31 C30 Cl32 109.96(18) . .

loop_
_geom_bond_atom_site_label_1
_geom_bond_atom_site_label_2
_geom_bond_distance
_geom_bond_site_symmetry_2
Mo1 N20 2.090(2) .
Mo1 N2 2.090(2) .
Mo1 N12 2.095(2) .
Mo1 N10 2.099(2) .
Mo1 Mo1 2.1576(4) 2_666
N2 C11 1.349(3) .
N2 C3 1.476(3) .
C3 C4 1.508(4) .
C4 C5 1.503(4) .
C5 N6 1.464(3) .
N6 C11 1.355(3) .
N6 C7 1.465(3) .
C7 C8 1.500(4) 2_666
C8 C7 1.500(4) 2_666
C8 C9 1.511(4) .
C9 N10 1.466(3) .
N10 C11 1.350(3) 2_666
C11 N10 1.350(3) 2_666
N12 C21 1.347(3) .
N12 C13 1.461(3) .
C13 C14 1.500(4) .
C14 C15 1.501(4) .
C15 N16 1.460(3) .
N16 C21 1.354(3) .
N16 C17 1.469(3) .
C17 C18 1.492(5) 2_666
C17 C18A 1.674(17) 2_666
C18 C19 1.480(5) .
C18 C17 1.492(5) 2_666
C19 N20 1.462(3) .
N20 C21 1.352(3) 2_666
C21 N20 1.352(3) 2_666
C22 Cl23 1.752(3) .
C22 Cl24 1.759(3) .
C22 Cl25 1.766(3) .
C26 Cl29 1.749(3) .
C26 Cl28 1.758(3) .
C26 Cl27 1.766(3) .
C30 Cl33 1.751(3) .
C30 Cl31 1.756(3) .
C30 Cl32 1.757(3) .
C18A C17 1.674(17) 2_666
